data_2005966
loop_
_publ_author_name
'Jai-nhuknan, J.'
'Karipides, A. G.'
'Hughes, J. M.'
'Cantrell, J. S.'

_publ_section_title
;
 2-Amino-6-fluorobenzothiazole
;
_journal_issue 3
_journal_name_full 'Acta Crystallographica Section C'
_journal_page_first 381
_journal_page_last 383
_journal_paper_doi 10.1107/S0108270196014369
_journal_volume 53
_journal_year 1997
_chemical_formula_analytical 'C7 H5 F N2 S'
_chemical_formula_moiety 'C7 H5 F N2 S'
_chemical_formula_structural 'C7 H5 F N2 S'
_chemical_formula_sum 'C7 H5 F N2 S'
_chemical_formula_weight 168.19
_chemical_melting_point 184.0(10)
_chemical_name_common 2-amino-6-fluorobenzothiazole
_chemical_name_systematic
;
2-Amino-6-fluorobenzothiazole
;
_space_group_IT_number 14
_symmetry_cell_setting monoclinic
_symmetry_space_group_name_Hall '-P 2ybc'
_symmetry_space_group_name_H-M 'P 1 21/c 1'
_cell_angle_alpha 90.
_cell_angle_beta 93.21(2)
_cell_angle_gamma 90.
_cell_formula_units_Z 4
_cell_length_a 14.861(3)
_cell_length_b 3.980(5)
_cell_length_c 11.926(2)
_cell_measurement_reflns_used 25
_cell_measurement_temperature 293(2)
_cell_measurement_theta_max 20.9
_cell_measurement_theta_min 9.4
_cell_volume 704.3(9)
_computing_cell_refinement 'CAD-4 Software'
_computing_data_collection 'CAD-4 Software (Enraf-Nonius, 1989)'
_computing_data_reduction 'SDP/PDP (Enraf-Nonius, 1985)'
_computing_molecular_graphics 'XPMA and ZORTEP (Zsolnai, 1995)'
_computing_structure_refinement 'SHELXL93 (Sheldrick, 1993)'
_computing_structure_solution 'SHELXS86 (Sheldrick, 1990)'
_diffrn_ambient_temperature 293(2)
_diffrn_measurement_device 'Enraf-Nonius CAD-4'
_diffrn_measurement_method \q/2\q
_diffrn_radiation_monochromator graphite
_diffrn_radiation_source 'fine-focus sealed tube'
_diffrn_radiation_type MoK\a
_diffrn_radiation_wavelength 0.71069
_diffrn_reflns_av_R_equivalents 0.0000
_diffrn_reflns_av_sigmaI/netI 0.0235
_diffrn_reflns_limit_h_max 19
_diffrn_reflns_limit_h_min 0
_diffrn_reflns_limit_k_max 5
_diffrn_reflns_limit_k_min 0
_diffrn_reflns_limit_l_max 15
_diffrn_reflns_limit_l_min -15
_diffrn_reflns_number 1692
_diffrn_reflns_theta_max 28
_diffrn_reflns_theta_min 1.37
_diffrn_standards_decay_% 0.9
_diffrn_standards_interval_time 240
_diffrn_standards_number 3
_exptl_absorpt_coefficient_mu 0.401
_exptl_absorpt_correction_T_max 0.92
_exptl_absorpt_correction_T_min 0.86
_exptl_absorpt_correction_type '\y scan (North, Phillips & Mathews, 1968)'
_exptl_crystal_colour colorless
_exptl_crystal_density_diffrn 1.586
_exptl_crystal_density_meas 1.59
_exptl_crystal_density_method flotation
_exptl_crystal_description needle
_exptl_crystal_F_000 344
_exptl_crystal_size_max 0.5
_exptl_crystal_size_mid 0.2
_exptl_crystal_size_min 0.2
_refine_diff_density_max 0.21
_refine_diff_density_min -0.33
_refine_ls_extinction_method none
_refine_ls_goodness_of_fit_all 0.93
_refine_ls_goodness_of_fit_obs 0.948
_refine_ls_hydrogen_treatment 'H atoms: C---H calculated and N---H found on the difference Fourier map'
_refine_ls_matrix_type full
_refine_ls_number_parameters 102
_refine_ls_number_reflns 1692
_refine_ls_number_restraints 0
_refine_ls_restrained_S_all 0.926
_refine_ls_restrained_S_obs 0.948
_refine_ls_R_factor_all 0.0414
_refine_ls_R_factor_obs 0.035
_refine_ls_shift/esd_max -0.001
_refine_ls_shift/esd_mean 0.000
_refine_ls_structure_factor_coef Fsqd
_refine_ls_weighting_scheme
;
calc w = 1/[\s^2^(Fo^2^) + (0.0791P)^2^ + 0.187P]
where P = (Fo^2^ + 2Fc^2^)/3
;
_refine_ls_wR_factor_all 0.111
_refine_ls_wR_factor_obs 0.1053
_reflns_number_observed 1454
_reflns_number_total 1692
_reflns_observed_criterion >2sigma(I)
_cod_data_source_file bk1164.cif
_cod_data_source_block 2a6fbt
_cod_depositor_comments
;
The following automatic conversions were performed:

'_chemical_melting_point' value '183-185' was changed to '184.0(10)'
- the average value was taken and precision was estimated.

Automatic conversion script
Id: cif_fix_values 1715 2011-07-08 13:25:40Z adriana 
;
_cod_original_cell_volume 704.2(9)
_cod_original_sg_symbol_H-M 'P 21/c'
_cod_database_code 2005966

loop_
_symmetry_equiv_pos_as_xyz
'x, y, z'
'-x, -y, -z'
'-x, y+1/2, -z+1/2'
'x, -y+1/2, z+1/2'

loop_
_atom_site_aniso_label
_atom_site_aniso_U_11
_atom_site_aniso_U_12
_atom_site_aniso_U_13
_atom_site_aniso_U_22
_atom_site_aniso_U_23
_atom_site_aniso_U_33
S1 0.0454(3) 0.0088(2) -0.0038(2) 0.0453(3) 0.0030(2) 0.0342(2)
N3 0.0351(7) 0.0011(5) -0.0027(5) 0.0426(7) 0.0009(5) 0.0335(6)
C2 0.0379(8) 0.0044(6) -0.0021(6) 0.0377(8) -0.0016(6) 0.0331(7)
C8 0.0351(7) 0.0034(6) -0.0024(5) 0.0372(8) -0.0068(6) 0.0342(7)
N2 0.0391(7) -0.0023(6) 0.0023(6) 0.0604(9) 0.0098(7) 0.0441(8)
C9 0.0395(8) 0.0073(7) -0.0034(6) 0.0397(8) -0.0076(6) 0.0364(7)
F6 0.0340(6) -0.0045(7) -0.0087(6) 0.1245(13) -0.0193(9) 0.0905(9)
C4 0.0422(9) -0.0039(7) -0.0005(7) 0.0484(9) -0.0034(7) 0.0410(8)
C6 0.0305(8) 0.0006(8) -0.0043(7) 0.0688(13) -0.0213(10) 0.0638(11)
C5 0.0413(9) -0.0081(8) 0.0075(8) 0.0598(11) -0.0118(9) 0.0555(10)
C7 0.0412(8) 0.0120(8) -0.0107(7) 0.0598(11) -0.0126(8) 0.0470(9)

loop_
_atom_site_label
_atom_site_occupancy
_atom_site_fract_x
_atom_site_fract_y
_atom_site_fract_z
_atom_site_U_iso_or_equiv
_atom_site_thermal_displace_type
_atom_site_calc_flag
_atom_site_refinement_flags
_atom_site_type_symbol
S1 1 0.67202(3) 0.21782(11) 0.23552(3) 0.0419(2) Uani d . S
N2 1 0.50367(10) 0.2724(4) 0.14285(12) 0.0478(4) Uani d . N
N3 1 0.62264(8) 0.4987(4) 0.04488(10) 0.0373(3) Uani d . N
F6 1 0.98680(8) 0.6251(5) 0.13379(12) 0.0834(5) Uani d . F
C2 1 0.59211(10) 0.3360(4) 0.12877(12) 0.0364(3) Uani d . C
C4 1 0.76967(12) 0.7049(5) -0.01432(15) 0.0440(4) Uani d . C
C5 1 0.86135(13) 0.7300(5) 0.0108(2) 0.0520(5) Uani d . C
C6 1 0.89672(11) 0.5937(6) 0.1102(2) 0.0546(5) Uani d . C
C7 1 0.84659(12) 0.4286(5) 0.18654(15) 0.0498(4) Uani d . C
C8 1 0.71536(10) 0.5417(4) 0.05975(12) 0.0356(3) Uani d . C
C9 1 0.75488(10) 0.4044(4) 0.15952(13) 0.0387(3) Uani d . C
H2A 1 0.48073(10) 0.1013(4) 0.18464(12) 0.081(6) Uiso d R H
H2B 1 0.46173(10) 0.3132(4) 0.08304(12) 0.081(6) Uiso d R H
H4 1 0.74440(12) 0.7969(5) -0.08051(15) 0.061(4) Uiso calc R H
H5 1 0.89852(13) 0.8367(5) -0.0383(2) 0.061(4) Uiso calc R H
H7 1 0.87273(12) 0.3384(5) 0.25252(15) 0.061(4) Uiso calc R H

loop_
_atom_type_symbol
_atom_type_description
_atom_type_scat_dispersion_real
_atom_type_scat_dispersion_imag
_atom_type_scat_source
C C 0.0033 0.0016 'International Tables Vol C Tables 4.2.6.8 and 6.1.1.4'
H H 0.0000 0.0000 'International Tables Vol C Tables 4.2.6.8 and 6.1.1.4'
F F 0.0171 0.0103 'International Tables Vol C Tables 4.2.6.8 and 6.1.1.4'
N N 0.0061 0.0033 'International Tables Vol C Tables 4.2.6.8 and 6.1.1.4'
S S 0.1246 0.1234 'International Tables Vol C Tables 4.2.6.8 and 6.1.1.4'

loop_
_geom_angle_atom_site_label_1
_geom_angle_atom_site_label_2
_geom_angle_atom_site_label_3
_geom_angle
_geom_angle_publ_flag
C9 S1 C2 88.71(8) yes
C2 N3 C8 110.53(13) yes
N3 C2 N2 124.89(15) yes
N3 C2 S1 116.24(12) yes
N2 C2 S1 118.71(12) yes
C4 C8 N3 125.66(14) yes
C4 C8 C9 119.3(2) yes
N3 C8 C9 115.07(14) yes
C2 N2 H2A 126.52(10) no
C2 N2 H2B 118.80(9) no
H2A N2 H2B 106.9 no
C7 C9 C8 121.9(2) yes
C7 C9 S1 128.69(14) yes
C8 C9 S1 109.44(12) yes
C5 C4 C8 119.8(2) yes
C5 C4 H4 120.12(12) ?
C8 C4 H4 120.12(10) ?
F6 C6 C7 118.1(2) yes
F6 C6 C5 117.7(2) yes
C7 C6 C5 124.2(2) yes
C4 C5 C6 118.7(2) yes
C4 C5 H5 120.63(12) ?
C6 C5 H5 120.63(11) ?
C6 C7 C9 116.2(2) yes
C6 C7 H7 121.91(10) ?
C9 C7 H7 121.91(11) ?

loop_
_geom_bond_atom_site_label_1
_geom_bond_atom_site_label_2
_geom_bond_site_symmetry_2
_geom_bond_distance
_geom_bond_publ_flag
S1 C9 . 1.736(2) yes
S1 C2 . 1.756(2) yes
N3 C2 . 1.295(2) yes
N3 C8 . 1.390(2) yes
C2 N2 . 1.358(2) yes
C8 C4 . 1.390(2) yes
C8 C9 . 1.407(2) yes
N2 H2A . 0.92 no
N2 H2B . 0.93 no
C9 C7 . 1.386(2) yes
F6 C6 . 1.358(2) yes
C4 C5 . 1.382(3) yes
C4 H4 . 0.93 ?
C6 C7 . 1.375(3) yes
C6 C5 . 1.381(3) yes
C5 H5 . 0.93 ?
C7 H7 . 0.93 ?

loop_
_cod_related_entry_id
_cod_related_entry_database
_cod_related_entry_code
1 ChemSpider 283242
